data_4510524
loop_
_publ_author_name
'Yao, Jia'
'Mo, Yong-Hui'
'Chen, Jia-Mei'
'Lu, Tong-Bu'

_publ_section_title
;
 New Approach to Reduce the Overhigh Plasma Concentration of Captopril by
 the Formation of Zinc Coordination Polymer
;
_journal_issue 5
_journal_name_full 'Crystal Growth &amp; Design'
_journal_page_first 2599
_journal_paper_doi 10.1021/cg500302h
_journal_volume 14
_journal_year 2014
_chemical_absolute_configuration ad
_chemical_formula_sum 'C9 H13 N O3 S Zn'
_chemical_formula_weight 280.63
_chemical_name_systematic
; 
 ? 
;
_space_group_IT_number 76
_symmetry_cell_setting tetragonal
_symmetry_space_group_name_Hall 'P 4w'
_symmetry_space_group_name_H-M 'P 41'
_atom_sites_solution_hydrogens geom
_atom_sites_solution_primary direct
_atom_sites_solution_secondary difmap
_audit_creation_method SHELXL-97
_cell_angle_alpha 90.00
_cell_angle_beta 90.00
_cell_angle_gamma 90.00
_cell_formula_units_Z 4
_cell_length_a 9.5790(12)
_cell_length_b 9.5790(12)
_cell_length_c 12.110(2)
_cell_measurement_reflns_used 1812
_cell_measurement_temperature 150(2)
_cell_measurement_theta_max 65.7973
_cell_measurement_theta_min 3.6468
_cell_volume 1111.2(3)
_computing_structure_refinement 'SHELXL-97 (Sheldrick, 1997)'
_computing_structure_solution 'SHELXS-97 (Sheldrick, 1990)'
_diffrn_ambient_temperature 150(2)
_diffrn_detector_area_resol_mean 10.5058
_diffrn_measured_fraction_theta_full 0.963
_diffrn_measured_fraction_theta_max 0.964
_diffrn_measurement_device_type 'Xcalibur, Atlas, Gemini ultra'
_diffrn_measurement_method '\w scans'
_diffrn_radiation_monochromator mirror
_diffrn_radiation_source 'Enhance Ultra (Cu) X-ray Source'
_diffrn_radiation_type CuK\a
_diffrn_radiation_wavelength 1.54184
_diffrn_reflns_av_R_equivalents 0.0742
_diffrn_reflns_av_sigmaI/netI 0.0827
_diffrn_reflns_limit_h_max 11
_diffrn_reflns_limit_h_min -8
_diffrn_reflns_limit_k_max 9
_diffrn_reflns_limit_k_min -10
_diffrn_reflns_limit_l_max 12
_diffrn_reflns_limit_l_min -14
_diffrn_reflns_number 3909
_diffrn_reflns_theta_full 65.90
_diffrn_reflns_theta_max 65.90
_diffrn_reflns_theta_min 4.62
_exptl_absorpt_coefficient_mu 4.738
_exptl_absorpt_correction_T_max 0.9112
_exptl_absorpt_correction_T_min 0.7030
_exptl_absorpt_correction_type multi-scan
_exptl_crystal_colour colourless
_exptl_crystal_density_diffrn 1.677
_exptl_crystal_density_method 'not measured'
_exptl_crystal_description block
_exptl_crystal_F_000 576
_exptl_crystal_size_max 0.08
_exptl_crystal_size_mid 0.05
_exptl_crystal_size_min 0.02
_refine_diff_density_max 1.286
_refine_diff_density_min -0.812
_refine_diff_density_rms 0.135
_refine_ls_abs_structure_details 'Flack H D (1983), Acta Cryst. A39, 876-881'
_refine_ls_abs_structure_Flack 0.04(7)
_refine_ls_extinction_method none
_refine_ls_goodness_of_fit_ref 1.017
_refine_ls_hydrogen_treatment mixed
_refine_ls_matrix_type full
_refine_ls_number_parameters 146
_refine_ls_number_reflns 1664
_refine_ls_number_restraints 62
_refine_ls_restrained_S_all 1.018
_refine_ls_R_factor_all 0.0691
_refine_ls_R_factor_gt 0.0613
_refine_ls_shift/su_max 0.001
_refine_ls_shift/su_mean 0.000
_refine_ls_structure_factor_coef Fsqd
_refine_ls_weighting_details 'calc w=1/[\s^2^(Fo^2^)+(0.1011P)^2^+0.0000P] where P=(Fo^2^+2Fc^2^)/3'
_refine_ls_weighting_scheme calc
_refine_ls_wR_factor_gt 0.1511
_refine_ls_wR_factor_ref 0.1589
_reflns_number_gt 1461
_reflns_number_total 1664
_reflns_threshold_expression >2sigma(I)
_cod_data_source_file cg500302h_si_002.cif
_cod_data_source_block ktpl-zn
_cod_depositor_comments 'Adding full bibliography for 4510524.cif.'
_cod_database_code 4510524

loop_
_symmetry_equiv_pos_as_xyz
'x, y, z'
'-y, x, z+1/4'
'-x, -y, z+1/2'
'y, -x, z+3/4'

loop_
_atom_site_label
_atom_site_type_symbol
_atom_site_fract_x
_atom_site_fract_y
_atom_site_fract_z
_atom_site_U_iso_or_equiv
_atom_site_adp_type
_atom_site_occupancy
_atom_site_symmetry_multiplicity
_atom_site_calc_flag
_atom_site_refinement_flags
Zn1 Zn -0.09584(11) 1.03563(10) 0.37569(8) 0.0232(3) Uani 1 1 d .
S1 S -0.0193(2) 0.8246(2) 0.44570(18) 0.0256(5) Uani 1 1 d .
O3 O -0.0824(8) 0.4826(7) 0.2962(6) 0.0428(18) Uani 1 1 d .
N1 N 0.0624(9) 0.4630(8) 0.4414(7) 0.0355(16) Uani 1 1 d U
C1 C -0.1813(10) 0.7250(8) 0.4301(9) 0.0261(19) Uani 1 1 d .
H1A H -0.269(11) 0.765(10) 0.450(9) 0.031 Uiso 1 1 d .
H1B H -0.221(10) 0.724(10) 0.361(10) 0.031 Uiso 1 1 d .
C2 C -0.1687(12) 0.5738(10) 0.4666(8) 0.035(2) Uani 1 1 d .
H2 H -0.154(11) 0.561(12) 0.546(12) 0.042 Uiso 1 1 d .
C9 C 0.1028(12) 0.4649(12) 0.5592(9) 0.044(2) Uani 1 1 d U
H9A H 0.0274 0.4276 0.6067 0.053 Uiso 1 1 calc R
H9B H 0.1275 0.5603 0.5839 0.053 Uiso 1 1 calc R
C3 C -0.3071(14) 0.4988(11) 0.4510(11) 0.054(3) Uani 1 1 d .
H3A H -0.3802 0.5480 0.4921 0.081 Uiso 1 1 calc R
H3B H -0.2992 0.4029 0.4784 0.081 Uiso 1 1 calc R
H3C H -0.3312 0.4973 0.3724 0.081 Uiso 1 1 calc R
C4 C -0.0600(11) 0.5023(9) 0.3968(8) 0.0330(19) Uani 1 1 d U
C5 C 0.1659(10) 0.3919(10) 0.3697(9) 0.0375(19) Uani 1 1 d U
H5 H 0.1977 0.4567 0.3100 0.045 Uiso 1 1 calc R
C6 C 0.1042(9) 0.2624(9) 0.3196(7) 0.0223(18) Uani 1 1 d .
C7 C 0.2872(12) 0.3612(13) 0.4495(10) 0.048(2) Uani 1 1 d U
H7A H 0.3263 0.2673 0.4351 0.057 Uiso 1 1 calc R
H7B H 0.3624 0.4312 0.4402 0.057 Uiso 1 1 calc R
O1 O 0.0477(7) 0.1809(7) 0.3857(6) 0.0356(15) Uani 1 1 d .
O2 O 0.1229(7) 0.2427(7) 0.2181(5) 0.0343(15) Uani 1 1 d .
C8 C 0.2310(15) 0.3681(16) 0.5587(12) 0.065(3) Uani 1 1 d U
H8A H 0.3025 0.4043 0.6103 0.078 Uiso 1 1 calc R
H8B H 0.2036 0.2735 0.5836 0.078 Uiso 1 1 calc R

loop_
_atom_site_aniso_label
_atom_site_aniso_U_11
_atom_site_aniso_U_22
_atom_site_aniso_U_33
_atom_site_aniso_U_23
_atom_site_aniso_U_13
_atom_site_aniso_U_12
Zn1 0.0309(6) 0.0266(6) 0.0121(6) 0.0019(5) 0.0023(5) -0.0003(4)
S1 0.0311(11) 0.0278(10) 0.0180(11) -0.0012(9) -0.0007(8) 0.0022(8)
O3 0.057(4) 0.057(4) 0.014(4) 0.002(3) -0.007(3) 0.018(4)
N1 0.055(4) 0.035(4) 0.017(3) -0.003(3) -0.004(3) 0.003(3)
C1 0.035(5) 0.019(4) 0.024(5) -0.005(4) -0.016(4) -0.001(4)
C2 0.064(7) 0.030(5) 0.012(5) -0.001(4) 0.002(4) -0.003(4)
C9 0.058(5) 0.056(5) 0.019(4) -0.002(4) -0.011(4) 0.000(4)
C3 0.091(9) 0.030(5) 0.041(7) -0.007(5) 0.019(6) -0.021(5)
C4 0.056(5) 0.026(4) 0.017(5) -0.003(3) 0.001(4) 0.006(4)
C5 0.045(4) 0.043(4) 0.025(4) -0.007(4) -0.001(4) -0.002(3)
C6 0.024(4) 0.027(4) 0.016(5) -0.002(4) -0.004(4) -0.002(3)
C7 0.051(5) 0.061(5) 0.031(5) -0.009(4) -0.012(4) -0.003(4)
O1 0.043(4) 0.038(3) 0.025(4) 0.006(3) -0.002(3) -0.010(3)
O2 0.041(4) 0.045(4) 0.018(4) -0.010(3) 0.001(3) -0.005(3)
C8 0.070(5) 0.083(5) 0.042(5) 0.000(5) -0.011(4) 0.010(4)

loop_
_atom_type_symbol
_atom_type_description
_atom_type_scat_dispersion_real
_atom_type_scat_dispersion_imag
_atom_type_scat_source
C C 0.0181 0.0091 'International Tables Vol C Tables 4.2.6.8 and 6.1.1.4'
H H 0.0000 0.0000 'International Tables Vol C Tables 4.2.6.8 and 6.1.1.4'
N N 0.0311 0.0180 'International Tables Vol C Tables 4.2.6.8 and 6.1.1.4'
O O 0.0492 0.0322 'International Tables Vol C Tables 4.2.6.8 and 6.1.1.4'
Zn Zn -1.5491 0.6778 'International Tables Vol C Tables 4.2.6.8 and 6.1.1.4'
S S 0.3331 0.5567 'International Tables Vol C Tables 4.2.6.8 and 6.1.1.4'

loop_
_geom_angle_atom_site_label_1
_geom_angle_atom_site_label_2
_geom_angle_atom_site_label_3
_geom_angle
_geom_angle_site_symmetry_1
_geom_angle_site_symmetry_3
O1 Zn1 O2 99.4(3) 1_565 2_565
O1 Zn1 S1 112.1(2) 1_565 .
O2 Zn1 S1 112.8(2) 2_565 .
O1 Zn1 S1 109.7(2) 1_565 4_464
O2 Zn1 S1 109.0(2) 2_565 4_464
S1 Zn1 S1 113.01(8) . 4_464
C1 S1 Zn1 98.6(3) . .
C1 S1 Zn1 102.2(3) . 2_665
Zn1 S1 Zn1 92.07(8) . 2_665
C4 N1 C9 127.7(9) . .
C4 N1 C5 118.4(8) . .
C9 N1 C5 113.3(9) . .
C2 C1 S1 113.6(7) . .
C4 C2 C3 108.6(8) . .
C4 C2 C1 109.0(8) . .
C3 C2 C1 110.2(9) . .
N1 C9 C8 101.4(9) . .
O3 C4 N1 119.9(9) . .
O3 C4 C2 119.7(9) . .
N1 C4 C2 120.3(9) . .
N1 C5 C6 110.7(8) . .
N1 C5 C7 102.9(8) . .
C6 C5 C7 113.1(8) . .
O1 C6 O2 126.7(8) . .
O1 C6 C5 115.5(8) . .
O2 C6 C5 117.6(8) . .
C8 C7 C5 106.8(10) . .
C6 O1 Zn1 135.4(6) . 1_545
C6 O2 Zn1 126.8(6) . 4_454
C7 C8 C9 109.3(11) . .

loop_
_geom_bond_atom_site_label_1
_geom_bond_atom_site_label_2
_geom_bond_distance
_geom_bond_site_symmetry_2
Zn1 O1 1.960(6) 1_565
Zn1 O2 1.982(7) 2_565
Zn1 S1 2.311(2) .
Zn1 S1 2.314(2) 4_464
S1 C1 1.831(9) .
S1 Zn1 2.314(2) 2_665
O3 C4 1.252(12) .
N1 C4 1.344(13) .
N1 C9 1.478(13) .
N1 C5 1.483(13) .
C1 C2 1.519(13) .
C2 C4 1.506(14) .
C2 C3 1.519(16) .
C9 C8 1.539(18) .
C5 C6 1.502(13) .
C5 C7 1.540(15) .
C6 O1 1.242(11) .
C6 O2 1.257(11) .
C7 C8 1.429(18) .
O1 Zn1 1.960(6) 1_545
O2 Zn1 1.982(6) 4_454

loop_
_geom_torsion_atom_site_label_1
_geom_torsion_atom_site_label_2
_geom_torsion_atom_site_label_3
_geom_torsion_atom_site_label_4
_geom_torsion
_geom_torsion_site_symmetry_1
_geom_torsion_site_symmetry_4
O1 Zn1 S1 C1 176.5(4) 1_565 .
O2 Zn1 S1 C1 65.3(4) 2_565 .
S1 Zn1 S1 C1 -59.0(4) 4_464 .
O1 Zn1 S1 Zn1 73.8(3) 1_565 2_665
O2 Zn1 S1 Zn1 -37.4(2) 2_565 2_665
S1 Zn1 S1 Zn1 -161.62(8) 4_464 2_665
Zn1 S1 C1 C2 178.5(6) . .
Zn1 S1 C1 C2 -87.5(7) 2_665 .
S1 C1 C2 C4 -60.9(9) . .
S1 C1 C2 C3 -180.0(8) . .
C4 N1 C9 C8 163.2(10) . .
C5 N1 C9 C8 -8.5(12) . .
C9 N1 C4 O3 -173.6(10) . .
C5 N1 C4 O3 -2.3(13) . .
C9 N1 C4 C2 8.2(15) . .
C5 N1 C4 C2 179.5(8) . .
C3 C2 C4 O3 52.6(13) . .
C1 C2 C4 O3 -67.5(12) . .
C3 C2 C4 N1 -129.3(10) . .
C1 C2 C4 N1 110.7(10) . .
C4 N1 C5 C6 -57.5(11) . .
C9 N1 C5 C6 115.0(9) . .
C4 N1 C5 C7 -178.7(8) . .
C9 N1 C5 C7 -6.1(11) . .
N1 C5 C6 O1 -51.0(11) . .
C7 C5 C6 O1 63.9(11) . .
N1 C5 C6 O2 133.8(9) . .
C7 C5 C6 O2 -111.3(10) . .
N1 C5 C7 C8 19.6(12) . .
C6 C5 C7 C8 -99.8(12) . .
O2 C6 O1 Zn1 -28.8(14) . 1_545
C5 C6 O1 Zn1 156.4(7) . 1_545
O1 C6 O2 Zn1 13.5(13) . 4_454
C5 C6 O2 Zn1 -171.8(6) . 4_454
C5 C7 C8 C9 -26.2(15) . .
N1 C9 C8 C7 21.5(14) . .
